data_8105369
loop_
_publ_author_name
'Xiong, Wan-Ming'
'Huang, Ting'
'Liao, Sheng'
'Chen, Jing'
'Nie, Xu-Liang'

_publ_section_title
;
 Crystal structure of 3-(2-ethoxy-2-oxoethyl)-1-vinyl-1H-imidazol-3-ium
 hexafluoridophosphate(V), C9H13F6N2O2P
;
_journal_issue 5
_journal_name_full 'Zeitschrift f\"ur Kristallographie - New Crystal Structures'
_journal_page_first 1029
_journal_page_last 1031
_journal_paper_doi 10.1515/ncrs-2020-0147
_journal_volume 235
_journal_year 2020
_chemical_formula_moiety 'C9 H13 F6 N2 O2 P'
_chemical_formula_sum 'C9 H13 F6 N2 O2 P'
_chemical_formula_weight 326.18
_chemical_name_common
;
3-(2-ethoxy-2-oxoethyl)-1-vinyl-1H-imidazol-3-ium hexafluoridophosphate
;
_space_group_crystal_system monoclinic
_space_group_IT_number 14
_space_group_name_Hall '-P 2ybc'
_space_group_name_H-M_alt 'P 1 21/c 1'
_atom_sites_solution_hydrogens geom
_cell_angle_alpha 90
_cell_angle_beta 96.267(2)
_cell_angle_gamma 90
_cell_formula_units_Z 4
_cell_length_a 6.5994(13)
_cell_length_b 10.754(2)
_cell_length_c 19.754(4)
_cell_measurement_reflns_used 3688
_cell_measurement_temperature 296(2)
_cell_measurement_theta_max 27.59
_cell_measurement_theta_min 2.81
_cell_volume 1393.6(5)
_computing_cell_refinement 'APEX2, SAINT and SADABS [1]'
_computing_data_collection 'APEX2, SAINT and SADABS [1]'
_computing_data_reduction 'APEX2, SAINT and SADABS [1]'
_computing_molecular_graphics 'Diamond 4.0 [3]'
_computing_publication_material 'SHELXL-2014/7 (Sheldrick, 2014) [2]'
_computing_structure_refinement 'SHELXL-2014/7 (Sheldrick, 2014) [2]'
_computing_structure_solution 'SHELXL-2014/7 (Sheldrick, 2014) [2]'
_diffrn_ambient_temperature 296(2)
_diffrn_measured_fraction_theta_full 1.000
_diffrn_measured_fraction_theta_max 1.000
_diffrn_measurement_device_type 'Bruker APEX-II CCD'
_diffrn_measurement_method '\f and \w scans'
_diffrn_radiation_monochromator graphite
_diffrn_radiation_source 'sealed tube'
_diffrn_radiation_type MoK\a
_diffrn_radiation_wavelength 0.71073
_diffrn_reflns_av_R_equivalents 0.0235
_diffrn_reflns_av_unetI/netI 0.0192
_diffrn_reflns_Laue_measured_fraction_full 1.000
_diffrn_reflns_Laue_measured_fraction_max 1.000
_diffrn_reflns_limit_h_max 7
_diffrn_reflns_limit_h_min -7
_diffrn_reflns_limit_k_max 12
_diffrn_reflns_limit_k_min -13
_diffrn_reflns_limit_l_max 23
_diffrn_reflns_limit_l_min -23
_diffrn_reflns_number 10447
_diffrn_reflns_point_group_measured_fraction_full 1.000
_diffrn_reflns_point_group_measured_fraction_max 1.000
_diffrn_reflns_theta_full 25.242
_diffrn_reflns_theta_max 25.474
_diffrn_reflns_theta_min 2.074
_exptl_absorpt_coefficient_mu 0.268
_exptl_crystal_colour colorless
_exptl_crystal_density_diffrn 1.555
_exptl_crystal_description block
_exptl_crystal_F_000 664
_exptl_crystal_size_max 0.170
_exptl_crystal_size_mid 0.150
_exptl_crystal_size_min 0.120
_refine_diff_density_max 0.629
_refine_diff_density_min -0.372
_refine_diff_density_rms 0.061
_refine_ls_abs_structure_details
;
 Flack x determined using 1462 quotients [(I+)-(I-)]/[(I+)+(I-)]
 (Parsons, Flack and Wagner, Acta Crystallogr. B69 (2013) 249-259).
;
_refine_ls_extinction_coef .
_refine_ls_extinction_expression Fc^*^=kFc[1+0.001xFc^2^\l^3^/sin(2\q)]^-1/4^
_refine_ls_extinction_method none
_refine_ls_goodness_of_fit_ref 1.050
_refine_ls_hydrogen_treatment constr
_refine_ls_matrix_type full
_refine_ls_number_parameters 182
_refine_ls_number_reflns 2581
_refine_ls_number_restraints 0
_refine_ls_restrained_S_all 1.050
_refine_ls_R_factor_all 0.0834
_refine_ls_R_factor_gt 0.0674
_refine_ls_shift/su_max 0.000
_refine_ls_shift/su_mean 0.000
_refine_ls_structure_factor_coef Fsqd
_refine_ls_weighting_details 'w=1/[\s^2^(Fo^2^)+(0.1135P)^2^+1.1857P] where P=(Fo^2^+2Fc^2^)/3'
_refine_ls_weighting_scheme calc
_refine_ls_wR_factor_gt 0.1943
_refine_ls_wR_factor_ref 0.2124
_reflns_Friedel_coverage 0.000
_reflns_Friedel_fraction_full .
_reflns_Friedel_fraction_max .
_reflns_number_gt 1975
_reflns_number_total 2581
_reflns_threshold_expression 'I > 2\s(I)'
_cod_data_source_file suppl_ncrs-2020-0147_suppl.cif
_cod_data_source_block 4021_0m
_cod_original_sg_symbol_H-M 'P 21/c'
_cod_database_code 8105369
_shelx_space_group_comment
;
The symmetry employed for this shelxl refinement is uniquely defined
by the following loop, which should always be used as a source of
symmetry information in preference to the above space-group names.
They are only intended as comments.
;
_shelx_estimated_absorpt_t_min 0.989
_shelx_estimated_absorpt_t_max 0.992

loop_
_space_group_symop_operation_xyz
'x, y, z'
'-x, y+1/2, -z+1/2'
'-x, -y, -z'
'x, -y-1/2, z-1/2'

loop_
_atom_site_label
_atom_site_type_symbol
_atom_site_fract_x
_atom_site_fract_y
_atom_site_fract_z
_atom_site_U_iso_or_equiv
_atom_site_adp_type
_atom_site_occupancy
_atom_site_site_symmetry_order
_atom_site_calc_flag
_atom_site_refinement_flags_posn
_atom_site_refinement_flags_adp
_atom_site_refinement_flags_occupancy
_atom_site_disorder_assembly
_atom_site_disorder_group
C1 C 0.4641(5) 0.4161(3) 0.32926(18) 0.0576(9) Uani 1 1 d . . . . .
H1 H 0.5384 0.4084 0.2921 0.069 Uiso 1 1 calc R U . . .
C2 C 0.2287(6) 0.4694(4) 0.39382(19) 0.0668(10) Uani 1 1 d . . . . .
H2 H 0.1129 0.5054 0.4084 0.080 Uiso 1 1 calc R U . . .
C3 C 0.3647(7) 0.3977(4) 0.43031(19) 0.0731(11) Uani 1 1 d . . . . .
H3 H 0.3601 0.3740 0.4754 0.088 Uiso 1 1 calc R U . . .
C4 C 0.1975(5) 0.5525(3) 0.27341(17) 0.0562(8) Uani 1 1 d . . . . .
H4A H 0.2882 0.5575 0.2381 0.067 Uiso 1 1 calc R U . . .
H4B H 0.1739 0.6363 0.2889 0.067 Uiso 1 1 calc R U . . .
C5 C -0.0020(5) 0.4963(3) 0.24428(16) 0.0535(8) Uani 1 1 d . . . . .
C6 C -0.2553(7) 0.5105(5) 0.1514(2) 0.0871(14) Uani 1 1 d . . . . .
H6A H -0.3670 0.5543 0.1689 0.104 Uiso 1 1 calc R U . . .
H6B H -0.2730 0.4221 0.1584 0.104 Uiso 1 1 calc R U . . .
C7 C -0.2523(9) 0.5372(6) 0.0789(2) 0.1058(18) Uani 1 1 d . . . . .
H7A H -0.2448 0.6254 0.0723 0.159 Uiso 1 1 calc R U . . .
H7B H -0.3745 0.5056 0.0540 0.159 Uiso 1 1 calc R U . . .
H7C H -0.1358 0.4980 0.0629 0.159 Uiso 1 1 calc R U . . .
C8 C 0.6983(7) 0.2944(5) 0.4067(3) 0.0912(14) Uani 1 1 d . . . . .
H8 H 0.7857 0.2832 0.3734 0.109 Uiso 1 1 calc R U . . .
C9 C 0.7454(11) 0.2487(7) 0.4635(4) 0.135(3) Uani 1 1 d . . . . .
H9A H 0.6601 0.2588 0.4976 0.162 Uiso 1 1 calc R U . . .
H9B H 0.8661 0.2041 0.4722 0.162 Uiso 1 1 calc R U . . .
N1 N 0.2942(4) 0.4796(3) 0.33003(13) 0.0518(7) Uani 1 1 d . . . . .
N2 N 0.5126(5) 0.3648(3) 0.38984(16) 0.0654(8) Uani 1 1 d . . . . .
O1 O -0.0914(4) 0.4150(3) 0.27039(12) 0.0670(7) Uani 1 1 d . . . . .
O2 O -0.0610(4) 0.5519(3) 0.18650(12) 0.0658(7) Uani 1 1 d . . . . .
F1 F 0.3214(5) 0.3723(3) 0.16320(19) 0.1172(12) Uani 1 1 d . . . . .
F2 F 0.2410(5) 0.1083(3) 0.0975(2) 0.1219(12) Uani 1 1 d . . . . .
F3 F 0.3295(7) 0.1731(4) 0.20014(16) 0.1454(15) Uani 1 1 d . . . . .
F4 F 0.0493(4) 0.2525(3) 0.1422(2) 0.1179(12) Uani 1 1 d . . . . .
F5 F 0.5079(4) 0.2277(3) 0.11570(19) 0.1144(11) Uani 1 1 d . . . . .
F6 F 0.2335(6) 0.3031(4) 0.05893(16) 0.1362(14) Uani 1 1 d . . . . .
P1 P 0.27887(15) 0.24236(9) 0.12951(5) 0.0555(4) Uani 1 1 d . . . . .

loop_
_atom_site_aniso_label
_atom_site_aniso_U_11
_atom_site_aniso_U_22
_atom_site_aniso_U_33
_atom_site_aniso_U_23
_atom_site_aniso_U_13
_atom_site_aniso_U_12
C1 0.051(2) 0.064(2) 0.059(2) -0.0006(17) 0.0101(15) -0.0039(16)
C2 0.062(2) 0.087(3) 0.054(2) 0.0002(19) 0.0167(17) 0.001(2)
C3 0.079(3) 0.090(3) 0.050(2) 0.0131(19) 0.0030(19) -0.015(2)
C4 0.054(2) 0.064(2) 0.0509(18) 0.0021(16) 0.0073(14) -0.0049(16)
C5 0.0465(18) 0.067(2) 0.0485(18) -0.0045(16) 0.0109(14) 0.0028(16)
C6 0.059(2) 0.121(4) 0.076(3) 0.013(3) -0.015(2) -0.016(2)
C7 0.106(4) 0.131(5) 0.073(3) 0.009(3) -0.022(3) -0.008(3)
C8 0.078(3) 0.104(3) 0.092(3) 0.026(3) 0.010(3) 0.005(3)
C9 0.110(5) 0.161(7) 0.138(6) 0.059(5) 0.027(4) 0.026(4)
N1 0.0443(15) 0.0629(16) 0.0484(15) -0.0024(12) 0.0056(11) -0.0031(12)
N2 0.0530(17) 0.0698(19) 0.072(2) 0.0105(16) 0.0026(15) -0.0031(14)
O1 0.0550(15) 0.0835(18) 0.0632(15) 0.0060(13) 0.0106(12) -0.0126(13)
O2 0.0587(15) 0.0822(18) 0.0550(14) 0.0067(12) -0.0001(11) -0.0083(13)
F1 0.096(2) 0.097(2) 0.162(3) -0.060(2) 0.0283(19) -0.0173(16)
F2 0.121(2) 0.0770(19) 0.170(3) -0.034(2) 0.027(2) -0.0178(16)
F3 0.172(4) 0.176(4) 0.089(2) 0.045(2) 0.021(2) 0.040(3)
F4 0.0652(18) 0.118(2) 0.178(3) -0.005(2) 0.0455(19) -0.0017(15)
F5 0.0717(18) 0.104(2) 0.175(3) -0.006(2) 0.0494(18) 0.0042(14)
F6 0.177(4) 0.145(3) 0.086(2) 0.041(2) 0.012(2) 0.030(3)
P1 0.0534(6) 0.0592(6) 0.0554(6) -0.0027(4) 0.0127(4) -0.0023(4)

loop_
_atom_type_symbol
_atom_type_description
_atom_type_scat_dispersion_real
_atom_type_scat_dispersion_imag
_atom_type_scat_source
C C 0.0033 0.0016 'International Tables Vol C Tables 4.2.6.8 and 6.1.1.4'
H H 0.0000 0.0000 'International Tables Vol C Tables 4.2.6.8 and 6.1.1.4'
F F 0.0171 0.0103 'International Tables Vol C Tables 4.2.6.8 and 6.1.1.4'
N N 0.0061 0.0033 'International Tables Vol C Tables 4.2.6.8 and 6.1.1.4'
P P 0.1023 0.0942 'International Tables Vol C Tables 4.2.6.8 and 6.1.1.4'
O O 0.0106 0.0060 'International Tables Vol C Tables 4.2.6.8 and 6.1.1.4'

loop_
_geom_angle_atom_site_label_1
_geom_angle_atom_site_label_2
_geom_angle_atom_site_label_3
_geom_angle
_geom_angle_site_symmetry_1
_geom_angle_site_symmetry_3
N1 C1 N2 109.2(3) . .
N1 C1 H1 125.4 . .
N2 C1 H1 125.4 . .
C3 C2 N1 106.3(3) . .
C3 C2 H2 126.9 . .
N1 C2 H2 126.9 . .
C2 C3 N2 108.2(3) . .
C2 C3 H3 125.9 . .
N2 C3 H3 125.9 . .
N1 C4 C5 111.7(3) . .
N1 C4 H4A 109.3 . .
C5 C4 H4A 109.3 . .
N1 C4 H4B 109.3 . .
C5 C4 H4B 109.3 . .
H4A C4 H4B 107.9 . .
O1 C5 O2 126.4(3) . .
O1 C5 C4 125.3(3) . .
O2 C5 C4 108.3(3) . .
O2 C6 C7 107.5(4) . .
O2 C6 H6A 110.2 . .
C7 C6 H6A 110.2 . .
O2 C6 H6B 110.2 . .
C7 C6 H6B 110.2 . .
H6A C6 H6B 108.5 . .
C6 C7 H7A 109.5 . .
C6 C7 H7B 109.5 . .
H7A C7 H7B 109.5 . .
C6 C7 H7C 109.5 . .
H7A C7 H7C 109.5 . .
H7B C7 H7C 109.5 . .
C9 C8 N2 122.8(5) . .
C9 C8 H8 118.6 . .
N2 C8 H8 118.6 . .
C8 C9 H9A 120.0 . .
C8 C9 H9B 120.0 . .
H9A C9 H9B 120.0 . .
C1 N1 C2 108.8(3) . .
C1 N1 C4 125.0(3) . .
C2 N1 C4 126.1(3) . .
C1 N2 C3 107.6(3) . .
C1 N2 C8 122.7(4) . .
C3 N2 C8 129.6(4) . .
C5 O2 C6 115.9(3) . .
F6 P1 F1 90.8(2) . .
F6 P1 F4 91.1(2) . .
F1 P1 F4 90.08(17) . .
F6 P1 F5 88.9(2) . .
F1 P1 F5 91.85(17) . .
F4 P1 F5 178.07(18) . .
F6 P1 F2 91.0(2) . .
F1 P1 F2 177.9(2) . .
F4 P1 F2 90.81(18) . .
F5 P1 F2 87.26(18) . .
F6 P1 F3 176.8(2) . .
F1 P1 F3 92.0(2) . .
F4 P1 F3 90.3(2) . .
F5 P1 F3 89.5(2) . .
F2 P1 F3 86.2(2) . .

loop_
_geom_bond_atom_site_label_1
_geom_bond_atom_site_label_2
_geom_bond_distance
_geom_bond_site_symmetry_2
C1 N1 1.314(4) .
C1 N2 1.325(5) .
C1 H1 0.9300 .
C2 C3 1.333(6) .
C2 N1 1.380(4) .
C2 H2 0.9300 .
C3 N2 1.374(5) .
C3 H3 0.9300 .
C4 N1 1.455(4) .
C4 C5 1.504(5) .
C4 H4A 0.9700 .
C4 H4B 0.9700 .
C5 O1 1.202(4) .
C5 O2 1.310(4) .
C6 O2 1.459(5) .
C6 C7 1.463(7) .
C6 H6A 0.9700 .
C6 H6B 0.9700 .
C7 H7A 0.9600 .
C7 H7B 0.9600 .
C7 H7C 0.9600 .
C8 C9 1.233(7) .
C8 N2 1.448(6) .
C8 H8 0.9300 .
C9 H9A 0.9300 .
C9 H9B 0.9300 .
F1 P1 1.560(3) .
F2 P1 1.583(3) .
F3 P1 1.585(3) .
F4 P1 1.566(3) .
F5 P1 1.573(3) .
F6 P1 1.539(3) .
